data_4335275
loop_
_publ_author_name
'Yulia Visitaev'
'Israel Goldberg'
'Arkadi Vigalok'

_publ_section_title
;
 Organopalladium Complexes of Oxacalixarenes: Selecting the Lid for the
 Three-Dimensional Scaffold
;
_journal_name_full 'Inorganic Chemistry'
_journal_page_first 6779
_journal_page_last 6781
_journal_paper_doi 10.1021/ic400925y
_journal_volume 52
_journal_year 2013
_chemical_formula_moiety 'C41 H35 I N8 O14 Pd, 2(C3 H6 O)'
_chemical_formula_sum 'C47 H47 I N8 O16 Pd'
_chemical_formula_weight 1213.23
_chemical_name_systematic
; 
 ? 
;
_space_group_IT_number 2
_symmetry_cell_setting triclinic
_symmetry_space_group_name_Hall '-P 1'
_symmetry_space_group_name_H-M 'P -1'
_atom_sites_solution_hydrogens geom
_atom_sites_solution_primary direct
_atom_sites_solution_secondary difmap
_audit_creation_method SHELXL-97
_cell_angle_alpha 96.8898(8)
_cell_angle_beta 99.1061(9)
_cell_angle_gamma 97.6194(7)
_cell_formula_units_Z 2
_cell_length_a 11.3264(2)
_cell_length_b 13.0219(2)
_cell_length_c 17.6812(3)
_cell_measurement_reflns_used 9326
_cell_measurement_temperature 110(2)
_cell_measurement_theta_max 27.85
_cell_measurement_theta_min 2.24
_cell_volume 2525.62(7)
_computing_cell_refinement Denzo
_computing_data_collection 'Collect, Nonius B.V.'
_computing_data_reduction 'Denzo & Scalepack'
_computing_structure_refinement 'SHELXL-97 (Sheldrick, 1997)'
_computing_structure_solution DIRDIF-96
_diffrn_ambient_temperature 110(2)
_diffrn_detector_area_resol_mean 12.8
_diffrn_measured_fraction_theta_full 0.984
_diffrn_measured_fraction_theta_max 0.984
_diffrn_measurement_device_type 'Nonius KappaCCD'
_diffrn_measurement_method '1 deg. \f and \w scans'
_diffrn_radiation_monochromator graphite
_diffrn_radiation_source 'fine-focus sealed tube'
_diffrn_radiation_type MoK\a
_diffrn_radiation_wavelength 0.71073
_diffrn_reflns_av_R_equivalents 0.0480
_diffrn_reflns_av_sigmaI/netI 0.0611
_diffrn_reflns_limit_h_max 14
_diffrn_reflns_limit_h_min 0
_diffrn_reflns_limit_k_max 16
_diffrn_reflns_limit_k_min -17
_diffrn_reflns_limit_l_max 22
_diffrn_reflns_limit_l_min -23
_diffrn_reflns_number 28454
_diffrn_reflns_theta_full 27.85
_diffrn_reflns_theta_max 27.85
_diffrn_reflns_theta_min 2.24
_diffrn_standards_number 0
_exptl_absorpt_coefficient_mu 1.056
_exptl_absorpt_correction_T_max 0.7423
_exptl_absorpt_correction_T_min 0.6897
_exptl_absorpt_correction_type multi-scan
_exptl_absorpt_process_details 'Blessing, 1995'
_exptl_crystal_colour yellow
_exptl_crystal_density_diffrn 1.595
_exptl_crystal_description prism
_exptl_crystal_F_000 1224
_exptl_crystal_size_max 0.38
_exptl_crystal_size_mid 0.30
_exptl_crystal_size_min 0.30
_refine_diff_density_max 2.279
_refine_diff_density_min -1.105
_refine_diff_density_rms 0.126
_refine_ls_extinction_method none
_refine_ls_goodness_of_fit_ref 1.056
_refine_ls_hydrogen_treatment constr
_refine_ls_matrix_type full
_refine_ls_number_parameters 667
_refine_ls_number_reflns 11832
_refine_ls_number_restraints 0
_refine_ls_restrained_S_all 1.056
_refine_ls_R_factor_all 0.0772
_refine_ls_R_factor_gt 0.0470
_refine_ls_shift/su_max 0.002
_refine_ls_shift/su_mean 0.000
_refine_ls_structure_factor_coef Fsqd
_refine_ls_weighting_details 'calc w=1/[\s^2^(Fo^2^)+(0.0726P)^2^+0.3804P] where P=(Fo^2^+2Fc^2^)/3'
_refine_ls_weighting_scheme calc
_refine_ls_wR_factor_gt 0.1133
_refine_ls_wR_factor_ref 0.1300
_reflns_number_gt 8465
_reflns_number_total 11832
_reflns_threshold_expression >2sigma(I)
_cod_data_source_file ic400925y_si_002_06.cif
_cod_data_source_block ar74
_cod_original_cell_volume 2525.61(7)
_cod_database_code 4335275

loop_
_symmetry_equiv_pos_as_xyz
'x, y, z'
'-x, -y, -z'

loop_
_atom_site_label
_atom_site_type_symbol
_atom_site_fract_x
_atom_site_fract_y
_atom_site_fract_z
_atom_site_U_iso_or_equiv
_atom_site_adp_type
_atom_site_occupancy
_atom_site_symmetry_multiplicity
_atom_site_calc_flag
_atom_site_refinement_flags
Pd1 Pd 0.51020(3) 0.75654(2) 0.210483(15) 0.02039(9) Uani 1 1 d .
I2 I 0.47921(2) 0.607320(18) 0.095185(13) 0.02549(9) Uani 1 1 d .
N3 N 0.5345(3) 0.8793(2) 0.30143(18) 0.0242(7) Uani 1 1 d .
C4 C 0.4370(4) 0.9145(3) 0.3226(2) 0.0315(9) Uani 1 1 d .
H4 H 0.3591 0.8770 0.3001 0.038 Uiso 1 1 calc R
C5 C 0.4449(4) 1.0020(3) 0.3751(3) 0.0378(11) Uani 1 1 d .
H5 H 0.3735 1.0222 0.3903 0.045 Uiso 1 1 calc R
C6 C 0.5575(4) 1.0620(3) 0.4068(2) 0.0295(9) Uani 1 1 d .
C7 C 0.6593(4) 1.0231(3) 0.3853(2) 0.0299(9) Uani 1 1 d .
H7 H 0.7385 1.0587 0.4066 0.036 Uiso 1 1 calc R
C8 C 0.6430(4) 0.9329(3) 0.3330(2) 0.0275(9) Uani 1 1 d .
H8 H 0.7126 0.9077 0.3189 0.033 Uiso 1 1 calc R
N9 N 0.5687(4) 1.1547(3) 0.4556(2) 0.0403(9) Uani 1 1 d .
C10 C 0.6856(5) 1.2099(4) 0.4947(3) 0.0512(13) Uani 1 1 d .
H10A H 0.7232 1.1671 0.5307 0.077 Uiso 1 1 calc R
H10B H 0.6756 1.2765 0.5234 0.077 Uiso 1 1 calc R
H10C H 0.7374 1.2237 0.4564 0.077 Uiso 1 1 calc R
C11 C 0.4621(5) 1.1926(4) 0.4774(3) 0.0567(15) Uani 1 1 d .
H11A H 0.4018 1.1914 0.4309 0.085 Uiso 1 1 calc R
H11B H 0.4847 1.2645 0.5045 0.085 Uiso 1 1 calc R
H11C H 0.4278 1.1476 0.5117 0.085 Uiso 1 1 calc R
N12 N 0.4317(3) 0.8553(2) 0.13779(17) 0.0246(7) Uani 1 1 d .
C13 C 0.4855(4) 0.9529(3) 0.1336(2) 0.0242(8) Uani 1 1 d .
H13 H 0.5610 0.9786 0.1665 0.029 Uiso 1 1 calc R
C14 C 0.4381(4) 1.0176(3) 0.0846(2) 0.0260(8) Uani 1 1 d .
H14 H 0.4801 1.0858 0.0846 0.031 Uiso 1 1 calc R
C15 C 0.3263(4) 0.9815(3) 0.0342(2) 0.0301(9) Uani 1 1 d .
C16 C 0.2690(4) 0.8820(3) 0.0412(3) 0.0354(10) Uani 1 1 d .
H16 H 0.1918 0.8548 0.0107 0.043 Uiso 1 1 calc R
C17 C 0.3236(4) 0.8236(3) 0.0918(2) 0.0310(9) Uani 1 1 d .
H17 H 0.2823 0.7561 0.0945 0.037 Uiso 1 1 calc R
N18 N 0.2767(4) 1.0386(3) -0.0188(2) 0.0460(11) Uani 1 1 d .
C19 C 0.1575(7) 0.9996(5) -0.0646(5) 0.119(4) Uani 1 1 d .
H19A H 0.1495 0.9237 -0.0795 0.178 Uiso 1 1 calc R
H19B H 0.1471 1.0336 -0.1113 0.178 Uiso 1 1 calc R
H19C H 0.0955 1.0152 -0.0340 0.178 Uiso 1 1 calc R
C20 C 0.3261(4) 1.1479(3) -0.0197(2) 0.0350(10) Uani 1 1 d .
H20A H 0.2950 1.1931 0.0184 0.052 Uiso 1 1 calc R
H20B H 0.3019 1.1666 -0.0714 0.052 Uiso 1 1 calc R
H20C H 0.4146 1.1573 -0.0069 0.052 Uiso 1 1 calc R
C21 C 0.5826(3) 0.6703(3) 0.2864(2) 0.0202(7) Uani 1 1 d .
C22 C 0.5133(3) 0.6249(3) 0.3370(2) 0.0202(7) Uani 1 1 d .
C23 C 0.5609(3) 0.5807(3) 0.4002(2) 0.0222(8) Uani 1 1 d .
H23 H 0.5093 0.5494 0.4313 0.027 Uiso 1 1 calc R
C24 C 0.6862(3) 0.5828(3) 0.4176(2) 0.0228(8) Uani 1 1 d .
C25 C 0.7581(3) 0.6223(3) 0.3671(2) 0.0214(8) Uani 1 1 d .
H25 H 0.8430 0.6220 0.3762 0.026 Uiso 1 1 calc R
C26 C 0.7039(4) 0.6616(3) 0.3039(2) 0.0219(8) Uani 1 1 d .
C27 C 0.7398(4) 0.5481(3) 0.4903(2) 0.0280(9) Uani 1 1 d .
O28 O 0.6845(3) 0.4941(2) 0.52834(17) 0.0389(7) Uani 1 1 d .
O29 O 0.8581(3) 0.5872(2) 0.51150(16) 0.0323(6) Uani 1 1 d .
C30 C 0.9169(5) 0.5656(4) 0.5857(3) 0.0469(12) Uani 1 1 d .
H30A H 0.9152 0.4892 0.5847 0.056 Uiso 1 1 calc R
H30B H 0.8740 0.5911 0.6271 0.056 Uiso 1 1 calc R
C31 C 1.0450(4) 0.6202(4) 0.6012(3) 0.0438(12) Uani 1 1 d .
H31A H 1.0879 0.5921 0.5613 0.066 Uiso 1 1 calc R
H31B H 1.0852 0.6089 0.6521 0.066 Uiso 1 1 calc R
H31C H 1.0458 0.6954 0.6003 0.066 Uiso 1 1 calc R
O32 O 0.7811(2) 0.70357(19) 0.25572(14) 0.0220(5) Uani 1 1 d .
C33 C 0.8007(3) 0.6370(3) 0.1954(2) 0.0197(7) Uani 1 1 d .
C34 C 0.8719(3) 0.6772(3) 0.1442(2) 0.0210(7) Uani 1 1 d .
C35 C 0.8874(3) 0.6128(3) 0.0795(2) 0.0236(8) Uani 1 1 d .
H35 H 0.9328 0.6403 0.0437 0.028 Uiso 1 1 calc R
C36 C 0.8367(3) 0.5083(3) 0.0670(2) 0.0219(8) Uani 1 1 d .
C37 C 0.7690(3) 0.4655(3) 0.1182(2) 0.0201(7) Uani 1 1 d .
C38 C 0.7523(3) 0.5320(3) 0.1826(2) 0.0209(8) Uani 1 1 d .
H38 H 0.7069 0.5043 0.2184 0.025 Uiso 1 1 calc R
N39 N 0.8615(3) 0.4443(2) -0.00051(17) 0.0239(7) Uani 1 1 d .
O40 O 0.8754(3) 0.4876(2) -0.05760(15) 0.0314(7) Uani 1 1 d .
O41 O 0.8729(3) 0.3529(2) 0.00411(16) 0.0303(6) Uani 1 1 d .
N42 N 0.9339(3) 0.7846(3) 0.15626(19) 0.0287(8) Uani 1 1 d .
O43 O 0.9111(4) 0.8479(2) 0.20512(18) 0.0536(10) Uani 1 1 d .
O44 O 1.0049(4) 0.8079(3) 0.1158(3) 0.0894(18) Uani 1 1 d .
O45 O 0.7185(2) 0.36349(19) 0.10219(14) 0.0233(6) Uani 1 1 d .
C46 C 0.6434(3) 0.3231(3) 0.1512(2) 0.0216(8) Uani 1 1 d .
C47 C 0.6929(4) 0.2734(3) 0.2105(2) 0.0263(8) Uani 1 1 d .
H47 H 0.7766 0.2679 0.2190 0.032 Uiso 1 1 calc R
C48 C 0.6166(4) 0.2316(3) 0.2578(2) 0.0293(9) Uani 1 1 d .
H48 H 0.6489 0.1970 0.2989 0.035 Uiso 1 1 calc R
C49 C 0.4946(4) 0.2397(3) 0.2455(2) 0.0260(8) Uani 1 1 d .
H49 H 0.4433 0.2122 0.2783 0.031 Uiso 1 1 calc R
C50 C 0.4490(3) 0.2887(3) 0.1847(2) 0.0223(8) Uani 1 1 d .
C51 C 0.5206(3) 0.3310(3) 0.1357(2) 0.0206(7) Uani 1 1 d .
H51 H 0.4875 0.3636 0.0937 0.025 Uiso 1 1 calc R
O52 O 0.3239(2) 0.2912(2) 0.16885(15) 0.0267(6) Uani 1 1 d .
C53 C 0.2827(3) 0.3770(3) 0.2001(2) 0.0225(8) Uani 1 1 d .
C54 C 0.1566(3) 0.3790(3) 0.1871(2) 0.0239(8) Uani 1 1 d .
C55 C 0.1124(4) 0.4658(3) 0.2186(2) 0.0245(8) Uani 1 1 d .
H55 H 0.0276 0.4669 0.2103 0.029 Uiso 1 1 calc R
C56 C 0.1902(3) 0.5502(3) 0.2618(2) 0.0229(8) Uani 1 1 d .
C57 C 0.3148(3) 0.5477(3) 0.2776(2) 0.0216(8) Uani 1 1 d .
C58 C 0.3594(3) 0.4606(3) 0.2466(2) 0.0227(8) Uani 1 1 d .
H58 H 0.4438 0.4583 0.2574 0.027 Uiso 1 1 calc R
N59 N 0.0703(3) 0.2943(3) 0.1401(2) 0.0300(8) Uani 1 1 d .
O60 O 0.1006(3) 0.2405(3) 0.0873(2) 0.0457(8) Uani 1 1 d .
O61 O -0.0323(3) 0.2808(3) 0.15642(19) 0.0427(8) Uani 1 1 d .
N62 N 0.1370(3) 0.6397(3) 0.29032(19) 0.0276(7) Uani 1 1 d .
O63 O 0.0333(3) 0.6226(2) 0.30422(17) 0.0354(7) Uani 1 1 d .
O64 O 0.1955(3) 0.7272(2) 0.2989(2) 0.0481(9) Uani 1 1 d .
O65 O 0.3881(2) 0.62903(19) 0.32475(14) 0.0228(6) Uani 1 1 d .
O66 O -0.0581(3) 0.1262(3) 0.4658(2) 0.0520(9) Uani 1 1 d .
C67 C 0.0291(4) 0.1304(3) 0.5181(3) 0.0371(10) Uani 1 1 d .
C68 C 0.1548(4) 0.1410(4) 0.5007(3) 0.0428(11) Uani 1 1 d .
H68A H 0.1546 0.1632 0.4497 0.064 Uiso 1 1 calc R
H68B H 0.1838 0.0734 0.5010 0.064 Uiso 1 1 calc R
H68C H 0.2083 0.1934 0.5402 0.064 Uiso 1 1 calc R
C69 C 0.0112(5) 0.1254(4) 0.5992(3) 0.0465(12) Uani 1 1 d .
H69A H 0.0505 0.1909 0.6319 0.070 Uiso 1 1 calc R
H69B H 0.0470 0.0668 0.6182 0.070 Uiso 1 1 calc R
H69C H -0.0756 0.1152 0.6009 0.070 Uiso 1 1 calc R
O70 O 0.2261(3) 0.1743(3) 0.31597(19) 0.0575(10) Uani 1 1 d .
C71 C 0.1503(4) 0.1137(3) 0.2693(3) 0.0386(10) Uani 1 1 d .
C72 C 0.1834(5) 0.0455(4) 0.2044(3) 0.0555(15) Uani 1 1 d .
H72A H 0.2709 0.0604 0.2057 0.083 Uiso 1 1 calc R
H72B H 0.1404 0.0594 0.1550 0.083 Uiso 1 1 calc R
H72C H 0.1607 -0.0282 0.2099 0.083 Uiso 1 1 calc R
C73 C 0.0176(5) 0.1046(4) 0.2746(3) 0.0472(12) Uani 1 1 d .
H73A H 0.0087 0.1374 0.3258 0.071 Uiso 1 1 calc R
H73B H -0.0182 0.0306 0.2666 0.071 Uiso 1 1 calc R
H73C H -0.0238 0.1400 0.2347 0.071 Uiso 1 1 calc R

loop_
_atom_site_aniso_label
_atom_site_aniso_U_11
_atom_site_aniso_U_22
_atom_site_aniso_U_33
_atom_site_aniso_U_23
_atom_site_aniso_U_13
_atom_site_aniso_U_12
Pd1 0.02323(17) 0.01961(15) 0.01863(14) 0.00210(11) 0.00274(11) 0.00611(11)
I2 0.03117(16) 0.02347(14) 0.02142(13) 0.00099(10) 0.00178(10) 0.00829(11)
N3 0.0233(18) 0.0248(16) 0.0267(16) 0.0092(13) 0.0040(14) 0.0071(14)
C4 0.027(2) 0.034(2) 0.036(2) 0.0058(18) 0.0067(18) 0.0098(18)
C5 0.033(2) 0.035(2) 0.041(2) -0.021(2) 0.019(2) -0.0008(19)
C6 0.048(3) 0.030(2) 0.0127(16) 0.0028(15) 0.0074(17) 0.0104(19)
C7 0.035(2) 0.025(2) 0.0269(19) -0.0016(16) 0.0061(18) -0.0003(17)
C8 0.026(2) 0.033(2) 0.0237(18) 0.0010(16) 0.0026(16) 0.0081(17)
N9 0.044(2) 0.039(2) 0.035(2) -0.0086(16) 0.0058(18) 0.0088(18)
C10 0.058(4) 0.047(3) 0.042(3) -0.011(2) 0.005(3) 0.005(3)
C11 0.061(4) 0.053(3) 0.053(3) -0.023(3) 0.012(3) 0.021(3)
N12 0.0306(19) 0.0204(16) 0.0229(15) 0.0030(12) 0.0036(14) 0.0059(14)
C13 0.025(2) 0.0225(19) 0.0233(18) 0.0003(15) 0.0019(16) 0.0047(16)
C14 0.034(2) 0.0180(18) 0.0261(19) 0.0008(15) 0.0064(17) 0.0041(16)
C15 0.036(2) 0.023(2) 0.031(2) 0.0061(16) 0.0020(18) 0.0060(17)
C16 0.032(2) 0.026(2) 0.041(2) 0.0053(18) -0.0115(19) 0.0012(18)
C17 0.029(2) 0.026(2) 0.036(2) 0.0050(17) -0.0023(18) 0.0036(17)
N18 0.052(3) 0.0289(19) 0.048(2) 0.0154(17) -0.022(2) 0.0008(18)
C19 0.109(6) 0.050(4) 0.156(7) 0.056(4) -0.097(6) -0.025(4)
C20 0.047(3) 0.026(2) 0.032(2) 0.0066(17) 0.003(2) 0.0091(19)
C21 0.0148(18) 0.0243(18) 0.0228(17) 0.0016(14) 0.0068(14) 0.0052(15)
C22 0.0189(19) 0.0200(18) 0.0207(17) -0.0018(14) 0.0022(14) 0.0047(14)
C23 0.022(2) 0.0230(18) 0.0224(17) 0.0016(15) 0.0074(15) 0.0036(15)
C24 0.024(2) 0.0225(18) 0.0216(17) 0.0022(14) 0.0045(15) 0.0049(15)
C25 0.0183(19) 0.0262(19) 0.0207(17) 0.0039(14) 0.0033(14) 0.0069(15)
C26 0.028(2) 0.0212(18) 0.0178(16) 0.0009(14) 0.0099(15) 0.0043(15)
C27 0.023(2) 0.037(2) 0.0254(19) 0.0042(17) 0.0051(16) 0.0065(17)
O28 0.0313(18) 0.0525(19) 0.0389(16) 0.0262(15) 0.0111(14) 0.0050(15)
O29 0.0300(17) 0.0404(16) 0.0274(14) 0.0131(12) 0.0020(12) 0.0048(13)
C30 0.044(3) 0.064(3) 0.031(2) 0.026(2) -0.008(2) 0.002(2)
C31 0.037(3) 0.046(3) 0.042(3) 0.007(2) -0.010(2) 0.005(2)
O32 0.0244(14) 0.0221(13) 0.0213(12) 0.0020(10) 0.0097(11) 0.0042(11)
C33 0.0152(18) 0.0253(19) 0.0188(16) 0.0018(14) 0.0012(14) 0.0073(15)
C34 0.022(2) 0.0183(17) 0.0231(17) 0.0045(14) 0.0045(15) 0.0017(15)
C35 0.0183(19) 0.027(2) 0.0277(19) 0.0047(15) 0.0075(15) 0.0069(15)
C36 0.022(2) 0.0262(19) 0.0202(17) 0.0035(15) 0.0060(15) 0.0087(15)
C37 0.0195(19) 0.0217(18) 0.0215(17) 0.0055(14) 0.0061(15) 0.0066(15)
C38 0.0200(19) 0.0257(19) 0.0188(17) 0.0050(14) 0.0057(15) 0.0048(15)
N39 0.0190(17) 0.0290(18) 0.0234(16) 0.0008(13) 0.0079(13) -0.0005(13)
O40 0.0374(17) 0.0394(16) 0.0193(13) 0.0049(12) 0.0098(12) 0.0064(13)
O41 0.0360(17) 0.0234(14) 0.0334(15) 0.0004(12) 0.0166(13) 0.0026(12)
N42 0.031(2) 0.0277(18) 0.0283(17) 0.0047(14) 0.0108(15) 0.0004(15)
O43 0.097(3) 0.0253(16) 0.0409(18) -0.0027(14) 0.0398(19) -0.0097(17)
O44 0.110(4) 0.037(2) 0.128(4) -0.020(2) 0.099(3) -0.028(2)
O45 0.0242(14) 0.0225(13) 0.0250(13) 0.0036(10) 0.0110(11) 0.0015(11)
C46 0.024(2) 0.0198(18) 0.0222(17) 0.0012(14) 0.0104(15) 0.0020(15)
C47 0.022(2) 0.027(2) 0.033(2) 0.0086(16) 0.0089(17) 0.0048(16)
C48 0.032(2) 0.031(2) 0.028(2) 0.0136(17) 0.0066(17) 0.0050(18)
C49 0.024(2) 0.027(2) 0.0277(19) 0.0036(16) 0.0115(16) 0.0002(16)
C50 0.0182(19) 0.0212(18) 0.0269(18) -0.0024(15) 0.0073(15) 0.0017(15)
C51 0.024(2) 0.0153(17) 0.0222(17) -0.0003(14) 0.0039(15) 0.0043(14)
O52 0.0174(14) 0.0263(14) 0.0351(15) -0.0028(12) 0.0068(11) 0.0025(11)
C53 0.022(2) 0.0264(19) 0.0233(18) 0.0086(15) 0.0109(15) 0.0077(16)
C54 0.020(2) 0.030(2) 0.0222(18) 0.0066(15) 0.0023(15) 0.0015(16)
C55 0.0179(19) 0.036(2) 0.0227(18) 0.0084(16) 0.0062(15) 0.0080(16)
C56 0.023(2) 0.029(2) 0.0216(17) 0.0071(15) 0.0074(15) 0.0133(16)
C57 0.023(2) 0.0239(19) 0.0192(17) 0.0047(14) 0.0049(15) 0.0059(15)
C58 0.0173(19) 0.0277(19) 0.0254(18) 0.0034(15) 0.0069(15) 0.0081(15)
N59 0.0215(18) 0.0315(18) 0.0368(19) 0.0066(15) 0.0040(15) 0.0033(14)
O60 0.0300(18) 0.0454(19) 0.055(2) -0.0147(16) 0.0037(15) 0.0067(15)
O61 0.0231(17) 0.0494(19) 0.0527(19) 0.0041(16) 0.0063(14) -0.0013(14)
N62 0.0242(19) 0.0317(19) 0.0283(17) 0.0050(14) 0.0020(14) 0.0125(15)
O63 0.0264(16) 0.0440(17) 0.0413(17) 0.0076(14) 0.0117(13) 0.0167(14)
O64 0.0327(18) 0.0321(18) 0.079(2) -0.0011(16) 0.0091(17) 0.0122(15)
O65 0.0181(13) 0.0251(13) 0.0269(13) 0.0005(11) 0.0079(11) 0.0075(11)
O66 0.043(2) 0.062(2) 0.0442(19) -0.0001(17) -0.0005(17) 0.0032(18)
C67 0.038(3) 0.031(2) 0.037(2) -0.0044(19) -0.002(2) 0.0052(19)
C68 0.041(3) 0.047(3) 0.041(2) 0.004(2) 0.006(2) 0.012(2)
C69 0.051(3) 0.047(3) 0.038(2) -0.003(2) 0.009(2) 0.002(2)
O70 0.054(2) 0.069(2) 0.0398(19) -0.0100(18) 0.0104(17) -0.0134(19)
C71 0.043(3) 0.035(2) 0.036(2) 0.0085(19) 0.007(2) -0.002(2)
C72 0.052(3) 0.047(3) 0.063(3) -0.011(3) 0.019(3) -0.004(3)
C73 0.053(3) 0.039(3) 0.048(3) 0.002(2) 0.007(2) 0.009(2)

loop_
_atom_type_symbol
_atom_type_description
_atom_type_scat_dispersion_real
_atom_type_scat_dispersion_imag
_atom_type_scat_source
C C 0.0033 0.0016 'International Tables Vol C Tables 4.2.6.8 and 6.1.1.4'
H H 0.0000 0.0000 'International Tables Vol C Tables 4.2.6.8 and 6.1.1.4'
N N 0.0061 0.0033 'International Tables Vol C Tables 4.2.6.8 and 6.1.1.4'
O O 0.0106 0.0060 'International Tables Vol C Tables 4.2.6.8 and 6.1.1.4'
Pd Pd -0.9988 1.0072 'International Tables Vol C Tables 4.2.6.8 and 6.1.1.4'
I I -0.4742 1.8119 'International Tables Vol C Tables 4.2.6.8 and 6.1.1.4'

loop_
_geom_angle_atom_site_label_1
_geom_angle_atom_site_label_2
_geom_angle_atom_site_label_3
_geom_angle
C21 Pd1 N3 87.97(13)
C21 Pd1 N12 175.58(12)
N3 Pd1 N12 87.82(12)
C21 Pd1 I2 93.38(10)
N3 Pd1 I2 178.61(9)
N12 Pd1 I2 90.84(8)
C8 N3 C4 118.0(3)
C8 N3 Pd1 122.4(2)
C4 N3 Pd1 119.0(3)
N3 C4 C5 122.7(4)
N3 C4 H4 118.6
C5 C4 H4 118.6
C4 C5 C6 120.3(4)
C4 C5 H5 119.8
C6 C5 H5 119.8
N9 C6 C5 122.1(4)
N9 C6 C7 121.6(4)
C5 C6 C7 116.3(3)
C8 C7 C6 119.3(4)
C8 C7 H7 120.3
C6 C7 H7 120.3
N3 C8 C7 123.2(4)
N3 C8 H8 118.4
C7 C8 H8 118.4
C6 N9 C10 121.5(4)
C6 N9 C11 120.4(4)
C10 N9 C11 117.6(4)
N9 C10 H10A 109.5
N9 C10 H10B 109.5
H10A C10 H10B 109.5
N9 C10 H10C 109.5
H10A C10 H10C 109.5
H10B C10 H10C 109.5
N9 C11 H11A 109.5
N9 C11 H11B 109.5
H11A C11 H11B 109.5
N9 C11 H11C 109.5
H11A C11 H11C 109.5
H11B C11 H11C 109.5
C17 N12 C13 115.7(3)
C17 N12 Pd1 121.1(3)
C13 N12 Pd1 123.2(3)
N12 C13 C14 124.3(4)
N12 C13 H13 117.9
C14 C13 H13 117.9
C13 C14 C15 119.4(4)
C13 C14 H14 120.3
C15 C14 H14 120.3
N18 C15 C16 121.2(4)
N18 C15 C14 122.9(4)
C16 C15 C14 115.9(4)
C17 C16 C15 120.3(4)
C17 C16 H16 119.9
C15 C16 H16 119.9
N12 C17 C16 124.4(4)
N12 C17 H17 117.8
C16 C17 H17 117.8
C15 N18 C19 119.6(4)
C15 N18 C20 121.9(4)
C19 N18 C20 117.1(4)
N18 C19 H19A 109.5
N18 C19 H19B 109.5
H19A C19 H19B 109.5
N18 C19 H19C 109.5
H19A C19 H19C 109.5
H19B C19 H19C 109.5
N18 C20 H20A 109.5
N18 C20 H20B 109.5
H20A C20 H20B 109.5
N18 C20 H20C 109.5
H20A C20 H20C 109.5
H20B C20 H20C 109.5
C26 C21 C22 112.9(3)
C26 C21 Pd1 125.8(3)
C22 C21 Pd1 120.6(3)
C23 C22 O65 117.6(3)
C23 C22 C21 124.4(3)
O65 C22 C21 117.9(3)
C22 C23 C24 119.0(3)
C22 C23 H23 120.5
C24 C23 H23 120.5
C25 C24 C23 118.7(3)
C25 C24 C27 121.7(3)
C23 C24 C27 119.6(3)
C26 C25 C24 118.9(3)
C26 C25 H25 120.5
C24 C25 H25 120.5
C25 C26 C21 125.8(3)
C25 C26 O32 116.7(3)
C21 C26 O32 117.3(3)
O28 C27 O29 123.2(4)
O28 C27 C24 125.0(4)
O29 C27 C24 111.7(3)
C27 O29 C30 116.1(3)
O29 C30 C31 108.3(4)
O29 C30 H30A 110.0
C31 C30 H30A 110.0
O29 C30 H30B 110.0
C31 C30 H30B 110.0
H30A C30 H30B 108.4
C30 C31 H31A 109.5
C30 C31 H31B 109.5
H31A C31 H31B 109.5
C30 C31 H31C 109.5
H31A C31 H31C 109.5
H31B C31 H31C 109.5
C33 O32 C26 116.9(3)
O32 C33 C38 122.2(3)
O32 C33 C34 118.4(3)
C38 C33 C34 119.3(3)
C35 C34 C33 119.8(3)
C35 C34 N42 117.0(3)
C33 C34 N42 123.2(3)
C36 C35 C34 119.9(4)
C36 C35 H35 120.0
C34 C35 H35 120.0
C35 C36 C37 121.5(3)
C35 C36 N39 116.8(3)
C37 C36 N39 121.7(3)
O45 C37 C36 119.1(3)
O45 C37 C38 122.8(3)
C36 C37 C38 118.0(3)
C33 C38 C37 121.4(3)
C33 C38 H38 119.3
C37 C38 H38 119.3
O41 N39 O40 124.1(3)
O41 N39 C36 118.3(3)
O40 N39 C36 117.5(3)
O44 N42 O43 121.7(4)
O44 N42 C34 118.4(3)
O43 N42 C34 119.9(3)
C37 O45 C46 118.6(3)
C47 C46 C51 122.7(3)
C47 C46 O45 118.8(3)
C51 C46 O45 118.5(3)
C46 C47 C48 118.2(4)
C46 C47 H47 120.9
C48 C47 H47 120.9
C49 C48 C47 120.9(4)
C49 C48 H48 119.5
C47 C48 H48 119.5
C50 C49 C48 118.6(3)
C50 C49 H49 120.7
C48 C49 H49 120.7
C49 C50 C51 122.8(3)
C49 C50 O52 118.9(3)
C51 C50 O52 118.2(3)
C50 C51 C46 116.7(3)
C50 C51 H51 121.6
C46 C51 H51 121.6
C53 O52 C50 118.0(3)
O52 C53 C58 122.3(3)
O52 C53 C54 118.6(3)
C58 C53 C54 119.0(3)
C55 C54 C53 119.6(3)
C55 C54 N59 117.9(3)
C53 C54 N59 122.5(3)
C56 C55 C54 120.6(4)
C56 C55 H55 119.7
C54 C55 H55 119.7
C55 C56 C57 120.4(3)
C55 C56 N62 117.2(3)
C57 C56 N62 122.4(3)
O65 C57 C58 121.9(3)
O65 C57 C56 119.0(3)
C58 C57 C56 119.1(3)
C53 C58 C57 121.1(3)
C53 C58 H58 119.4
C57 C58 H58 119.4
O60 N59 O61 123.2(4)
O60 N59 C54 119.9(3)
O61 N59 C54 116.9(3)
O64 N62 O63 123.3(3)
O64 N62 C56 119.1(3)
O63 N62 C56 117.6(3)
C57 O65 C22 117.1(3)
O66 C67 C69 120.7(5)
O66 C67 C68 120.2(4)
C69 C67 C68 119.1(4)
C67 C68 H68A 109.5
C67 C68 H68B 109.5
H68A C68 H68B 109.5
C67 C68 H68C 109.5
H68A C68 H68C 109.5
H68B C68 H68C 109.5
C67 C69 H69A 109.5
C67 C69 H69B 109.5
H69A C69 H69B 109.5
C67 C69 H69C 109.5
H69A C69 H69C 109.5
H69B C69 H69C 109.5
O70 C71 C72 121.9(5)
O70 C71 C73 121.2(4)
C72 C71 C73 116.9(4)
C71 C72 H72A 109.5
C71 C72 H72B 109.5
H72A C72 H72B 109.5
C71 C72 H72C 109.5
H72A C72 H72C 109.5
H72B C72 H72C 109.5
C71 C73 H73A 109.5
C71 C73 H73B 109.5
H73A C73 H73B 109.5
C71 C73 H73C 109.5
H73A C73 H73C 109.5
H73B C73 H73C 109.5

loop_
_geom_bond_atom_site_label_1
_geom_bond_atom_site_label_2
_geom_bond_distance
Pd1 C21 1.998(4)
Pd1 N3 2.084(3)
Pd1 N12 2.106(3)
Pd1 I2 2.5878(3)
N3 C8 1.331(5)
N3 C4 1.339(5)
C4 C5 1.365(5)
C4 H4 0.9500
C5 C6 1.399(6)
C5 H5 0.9500
C6 N9 1.376(5)
C6 C7 1.407(6)
C7 C8 1.376(5)
C7 H7 0.9500
C8 H8 0.9500
N9 C10 1.445(6)
N9 C11 1.453(6)
C10 H10A 0.9800
C10 H10B 0.9800
C10 H10C 0.9800
C11 H11A 0.9800
C11 H11B 0.9800
C11 H11C 0.9800
N12 C17 1.342(5)
N12 C13 1.350(5)
C13 C14 1.376(5)
C13 H13 0.9500
C14 C15 1.415(6)
C14 H14 0.9500
C15 N18 1.363(5)
C15 C16 1.399(6)
C16 C17 1.369(6)
C16 H16 0.9500
C17 H17 0.9500
N18 C19 1.453(7)
N18 C20 1.462(5)
C19 H19A 0.9800
C19 H19B 0.9800
C19 H19C 0.9800
C20 H20A 0.9800
C20 H20B 0.9800
C20 H20C 0.9800
C21 C26 1.383(5)
C21 C22 1.412(5)
C22 C23 1.383(5)
C22 O65 1.410(4)
C23 C24 1.400(5)
C23 H23 0.9500
C24 C25 1.398(5)
C24 C27 1.480(5)
C25 C26 1.374(5)
C25 H25 0.9500
C26 O32 1.418(4)
C27 O28 1.212(5)
C27 O29 1.345(5)
O29 C30 1.451(5)
C30 C31 1.497(7)
C30 H30A 0.9900
C30 H30B 0.9900
C31 H31A 0.9800
C31 H31B 0.9800
C31 H31C 0.9800
O32 C33 1.357(4)
C33 C38 1.382(5)
C33 C34 1.406(5)
C34 C35 1.384(5)
C34 N42 1.455(5)
C35 C36 1.382(5)
C35 H35 0.9500
C36 C37 1.394(5)
C36 N39 1.459(4)
C37 O45 1.353(4)
C37 C38 1.399(5)
C38 H38 0.9500
N39 O41 1.225(4)
N39 O40 1.235(4)
N42 O44 1.191(5)
N42 O43 1.204(4)
O45 C46 1.406(4)
C46 C47 1.381(5)
C46 C51 1.394(5)
C47 C48 1.398(5)
C47 H47 0.9500
C48 C49 1.385(6)
C48 H48 0.9500
C49 C50 1.380(5)
C49 H49 0.9500
C50 C51 1.389(5)
C50 O52 1.406(4)
C51 H51 0.9500
O52 C53 1.357(4)
C53 C58 1.388(5)
C53 C54 1.415(5)
C54 C55 1.388(5)
C54 N59 1.448(5)
C55 C56 1.378(5)
C55 H55 0.9500
C56 C57 1.400(5)
C56 N62 1.455(4)
C57 O65 1.357(4)
C57 C58 1.390(5)
C58 H58 0.9500
N59 O60 1.220(4)
N59 O61 1.236(4)
N62 O64 1.219(5)
N62 O63 1.234(4)
O66 C67 1.232(5)
C67 C69 1.487(6)
C67 C68 1.496(7)
C68 H68A 0.9800
C68 H68B 0.9800
C68 H68C 0.9800
C69 H69A 0.9800
C69 H69B 0.9800
C69 H69C 0.9800
O70 C71 1.216(5)
C71 C72 1.492(6)
C71 C73 1.510(7)
C72 H72A 0.9800
C72 H72B 0.9800
C72 H72C 0.9800
C73 H73A 0.9800
C73 H73B 0.9800
C73 H73C 0.9800
